data_7204829
loop_
_publ_author_name
'Carsten P. Roll'
'Alexander G. Martin'
'Helmar G\"orls'
'Guido Leibeling'
'Daniel Guillon'
'Bertrand Donnio'
'Wolfgang Weigand'

_publ_section_title
;
 Rodlike metallomesogens containing nickel(II), palladium(II) and
 copper(II) based on novel enaminoketonato ligands
;
_journal_issue 11
_journal_name_full 'J. Mater. Chem.'
_journal_page_first 1722
_journal_page_last 1730
_journal_paper_doi 10.1039/b316731c
_journal_volume 14
_journal_year 2004
_chemical_formula_sum 'C28 H37 N O4'
_chemical_formula_weight 451.59
_chemical_name_systematic
; 
? 
;
_space_group_IT_number 2
_symmetry_cell_setting triclinic
_symmetry_space_group_name_Hall '-P 1'
_symmetry_space_group_name_H-M 'P -1'
_atom_sites_solution_hydrogens mixed
_atom_sites_solution_primary direct
_atom_sites_solution_secondary difmap
_audit_creation_method SHELXL-97
_cell_angle_alpha 91.927(7)
_cell_angle_beta 93.548(6)
_cell_angle_gamma 91.903(7)
_cell_formula_units_Z 2
_cell_length_a 5.1776(4)
_cell_length_b 11.785(1)
_cell_length_c 20.724(2)
_cell_measurement_temperature 183(2)
_cell_volume 1260.61(19)
_computing_cell_refinement SET4
_computing_data_collection CAD4-EXPRESS
_computing_data_reduction MOLEN
_computing_molecular_graphics SHELXTL/PC
_computing_publication_material SHELXL-97
_computing_structure_refinement 'SHELXL-97 (Sheldrick, 1997)'
_computing_structure_solution 'SHELXS-97 (Sheldrick, 1990)'
_diffrn_ambient_temperature 183(2)
_diffrn_measured_fraction_theta_full 0.998
_diffrn_measured_fraction_theta_max 0.998
_diffrn_measurement_device_type CAD4
_diffrn_measurement_method omega-2theta-scan
_diffrn_radiation_monochromator graphite
_diffrn_radiation_source 'fine-focus sealed tube'
_diffrn_radiation_type MoK\a
_diffrn_radiation_wavelength 0.71073
_diffrn_reflns_av_R_equivalents 0.0340
_diffrn_reflns_av_sigmaI/netI 0.0771
_diffrn_reflns_limit_h_max 6
_diffrn_reflns_limit_h_min 0
_diffrn_reflns_limit_k_max 15
_diffrn_reflns_limit_k_min -15
_diffrn_reflns_limit_l_max 26
_diffrn_reflns_limit_l_min -26
_diffrn_reflns_number 6389
_diffrn_reflns_theta_full 27.43
_diffrn_reflns_theta_max 27.43
_diffrn_reflns_theta_min 2.58
_diffrn_standards_decay_% -0.22
_diffrn_standards_interval_time 7200
_diffrn_standards_number 3
_exptl_absorpt_coefficient_mu 0.078
_exptl_absorpt_correction_T_max 0.9937
_exptl_absorpt_correction_T_min 0.9860
_exptl_crystal_colour colourless
_exptl_crystal_density_diffrn 1.190
_exptl_crystal_density_method 'not measured'
_exptl_crystal_description prism
_exptl_crystal_F_000 488
_exptl_crystal_size_max 0.18
_exptl_crystal_size_mid 0.16
_exptl_crystal_size_min 0.08
_refine_diff_density_max 0.479
_refine_diff_density_min -0.496
_refine_diff_density_rms 0.085
_refine_ls_extinction_coef 0.0079(8)
_refine_ls_extinction_expression Fc^*^=kFc[1+0.001xFc^2^\l^3^/sin(2\q)]^-1/4^
_refine_ls_extinction_method SHELXL
_refine_ls_goodness_of_fit_ref 2.706
_refine_ls_hydrogen_treatment mixed
_refine_ls_matrix_type full
_refine_ls_number_parameters 303
_refine_ls_number_reflns 5749
_refine_ls_number_restraints 0
_refine_ls_restrained_S_all 2.706
_refine_ls_R_factor_all 0.1717
_refine_ls_R_factor_gt 0.0857
_refine_ls_shift/su_max 0.003
_refine_ls_shift/su_mean 0.000
_refine_ls_structure_factor_coef Fsqd
_refine_ls_weighting_details 'calc w=1/[\s^2^(Fo^2^)+(0.0100P)^2^+0.0000P] where P=(Fo^2^+2Fc^2^)/3'
_refine_ls_weighting_scheme calc
_refine_ls_wR_factor_gt 0.1520
_refine_ls_wR_factor_ref 0.1576
_reflns_number_gt 3193
_reflns_number_total 5749
_reflns_threshold_expression >2sigma(I)
_cod_data_source_file b316731c.txt
_cod_data_source_block FO1388
_cod_depositor_comments
;
The following automatic conversions were performed:

'_atom_sites_solution_hydrogens' value 'geom/difmap' was changed to
'mixed'.

Automatic conversion script
Id: cif_fix_values 6452 2018-10-05 10:23:21Z andrius 
;
_cod_original_cell_volume 1260.6(2)
_cod_original_sg_symbol_H-M P-1
_cod_database_code 7204829

loop_
_symmetry_equiv_pos_as_xyz
'x, y, z'
'-x, -y, -z'

loop_
_atom_site_label
_atom_site_type_symbol
_atom_site_fract_x
_atom_site_fract_y
_atom_site_fract_z
_atom_site_U_iso_or_equiv
_atom_site_adp_type
_atom_site_occupancy
_atom_site_symmetry_multiplicity
_atom_site_calc_flag
_atom_site_refinement_flags
_atom_site_disorder_assembly
_atom_site_disorder_group
O1 O 1.2861(5) -0.27157(19) 0.13952(11) 0.0468(7) Uani 1 1 d . . .
O2 O 0.3771(5) 0.24906(18) 0.21237(10) 0.0399(7) Uani 1 1 d . . .
O3 O 0.2535(5) 0.32248(18) 0.11651(10) 0.0371(6) Uani 1 1 d . . .
O4 O -0.3880(5) 0.58966(19) 0.32273(10) 0.0384(7) Uani 1 1 d . . .
N1 N 0.9300(6) -0.1148(2) 0.11885(13) 0.0383(8) Uani 1 1 d . . .
C1 C 1.3701(8) -0.4045(3) 0.05484(17) 0.0446(11) Uani 1 1 d . . .
H1A H 1.5007 -0.4299 0.0870 0.067 Uiso 1 1 calc R . .
H1B H 1.4550 -0.3799 0.0165 0.067 Uiso 1 1 calc R . .
H1C H 1.2463 -0.4674 0.0426 0.067 Uiso 1 1 calc R . .
C2 C 1.2288(7) -0.3066(3) 0.08339(16) 0.0338(9) Uani 1 1 d . . .
C3 C 1.0291(7) -0.2584(3) 0.04254(15) 0.0298(8) Uani 1 1 d . . .
H3A H 0.9909 -0.2923 0.0007 0.036 Uiso 1 1 calc R . .
C4 C 0.8914(7) -0.1671(3) 0.06027(15) 0.0316(9) Uani 1 1 d . . .
C5 C 0.6848(7) -0.1220(3) 0.01503(15) 0.0380(9) Uani 1 1 d . . .
H5A H 0.6073 -0.0566 0.0359 0.057 Uiso 1 1 calc R . .
H5B H 0.5508 -0.1815 0.0044 0.057 Uiso 1 1 calc R . .
H5C H 0.7613 -0.0984 -0.0247 0.057 Uiso 1 1 calc R . .
C6 C 0.7896(7) -0.0194(3) 0.14116(15) 0.0315(9) Uani 1 1 d . . .
C7 C 0.6090(8) -0.0350(3) 0.18595(16) 0.0432(10) Uani 1 1 d . . .
H7A H 0.5781 -0.1084 0.2020 0.052 Uiso 1 1 calc R . .
C8 C 0.4718(8) 0.0554(3) 0.20783(16) 0.0446(11) Uani 1 1 d . . .
H8A H 0.3477 0.0444 0.2391 0.054 Uiso 1 1 calc R . .
C9 C 0.5152(7) 0.1610(3) 0.18428(15) 0.0316(9) Uani 1 1 d . . .
C10 C 0.6946(7) 0.1784(3) 0.13929(16) 0.0374(9) Uani 1 1 d . . .
H10A H 0.7234 0.2515 0.1226 0.045 Uiso 1 1 calc R . .
C11 C 0.8323(7) 0.0869(3) 0.11882(17) 0.0410(10) Uani 1 1 d . . .
H11A H 0.9599 0.0982 0.0884 0.049 Uiso 1 1 calc R . .
C12 C 0.2435(7) 0.3223(3) 0.17434(16) 0.0316(9) Uani 1 1 d . . .
C13 C 0.0847(7) 0.3956(3) 0.21357(15) 0.0288(8) Uani 1 1 d . . .
C14 C 0.0806(7) 0.3876(3) 0.28033(15) 0.0368(10) Uani 1 1 d . . .
H14A H 0.1898 0.3361 0.3021 0.044 Uiso 1 1 calc R . .
C15 C -0.0780(7) 0.4528(3) 0.31479(15) 0.0386(10) Uani 1 1 d . . .
H15A H -0.0787 0.4463 0.3603 0.046 Uiso 1 1 calc R . .
C16 C -0.2400(7) 0.5292(3) 0.28356(15) 0.0297(8) Uani 1 1 d . . .
C17 C -0.2400(7) 0.5387(3) 0.21713(15) 0.0312(9) Uani 1 1 d . . .
H17A H -0.3498 0.5901 0.1954 0.037 Uiso 1 1 calc R . .
C18 C -0.0759(7) 0.4714(3) 0.18283(15) 0.0305(9) Uani 1 1 d . . .
H18A H -0.0740 0.4777 0.1373 0.037 Uiso 1 1 calc R . .
C19 C -0.5607(7) 0.6706(3) 0.29386(15) 0.0329(9) Uani 1 1 d . . .
H19A H -0.6954 0.6308 0.2647 0.039 Uiso 1 1 calc R . .
H19B H -0.4630 0.7251 0.2684 0.039 Uiso 1 1 calc R . .
C20 C -0.6823(7) 0.7317(3) 0.34788(15) 0.0352(9) Uani 1 1 d . . .
H20A H -0.5438 0.7650 0.3786 0.042 Uiso 1 1 calc R . .
H20B H -0.7851 0.6762 0.3714 0.042 Uiso 1 1 calc R . .
C21 C -0.8567(7) 0.8254(3) 0.32530(15) 0.0333(9) Uani 1 1 d . . .
H21A H -0.7596 0.8762 0.2976 0.040 Uiso 1 1 calc R . .
H21B H -1.0064 0.7911 0.2987 0.040 Uiso 1 1 calc R . .
C22 C -0.9551(7) 0.8952(3) 0.38068(16) 0.0382(9) Uani 1 1 d . . .
H22A H -0.8041 0.9278 0.4075 0.046 Uiso 1 1 calc R . .
H22B H -1.0521 0.8437 0.4081 0.046 Uiso 1 1 calc R . .
C23 C -1.1281(8) 0.9911(3) 0.36127(16) 0.0413(10) Uani 1 1 d . . .
H23A H -1.0327 1.0426 0.3336 0.050 Uiso 1 1 calc R . .
H23B H -1.2814 0.9589 0.3352 0.050 Uiso 1 1 calc R . .
C24 C -1.2189(7) 1.0595(3) 0.41786(16) 0.0430(10) Uani 1 1 d . . .
H24A H -1.3129 1.0075 0.4455 0.052 Uiso 1 1 calc R . .
H24B H -1.0648 1.0913 0.4439 0.052 Uiso 1 1 calc R . .
C25 C -1.3914(8) 1.1554(3) 0.40063(16) 0.0436(10) Uani 1 1 d . . .
H25A H -1.5468 1.1241 0.3750 0.052 Uiso 1 1 calc R . .
H25B H -1.2983 1.2078 0.3730 0.052 Uiso 1 1 calc R . .
C26 C -1.4777(8) 1.2224(3) 0.45929(17) 0.0486(11) Uani 1 1 d . . .
H26A H -1.5695 1.1694 0.4869 0.058 Uiso 1 1 calc R . .
H26B H -1.3216 1.2532 0.4848 0.058 Uiso 1 1 calc R . .
C27 C -1.6496(8) 1.3181(3) 0.44416(17) 0.0502(11) Uani 1 1 d . . .
H27A H -1.8038 1.2882 0.4175 0.060 Uiso 1 1 calc R . .
H27B H -1.5562 1.3731 0.4181 0.060 Uiso 1 1 calc R . .
C28 C -1.7378(9) 1.3796(3) 0.50373(18) 0.0678(14) Uani 1 1 d . . .
H28A H -1.8494 1.4414 0.4906 0.102 Uiso 1 1 calc R . .
H28B H -1.5864 1.4110 0.5299 0.102 Uiso 1 1 calc R . .
H28C H -1.8346 1.3262 0.5292 0.102 Uiso 1 1 calc R . .
H1N1 H 1.062(7) -0.150(3) 0.1491(16) 0.057(11) Uiso 1 1 d . . .

loop_
_atom_site_aniso_label
_atom_site_aniso_U_11
_atom_site_aniso_U_22
_atom_site_aniso_U_33
_atom_site_aniso_U_23
_atom_site_aniso_U_13
_atom_site_aniso_U_12
O1 0.0570(19) 0.0427(15) 0.0403(14) -0.0048(12) -0.0103(13) 0.0249(14)
O2 0.0545(19) 0.0382(14) 0.0283(12) -0.0043(10) 0.0007(12) 0.0287(14)
O3 0.0449(17) 0.0389(14) 0.0282(13) -0.0032(10) 0.0025(12) 0.0159(13)
O4 0.0417(17) 0.0392(14) 0.0355(13) -0.0031(11) 0.0041(12) 0.0211(13)
N1 0.046(2) 0.0346(17) 0.0349(16) -0.0073(13) -0.0028(15) 0.0204(17)
C1 0.054(3) 0.032(2) 0.048(2) -0.0010(16) 0.001(2) 0.020(2)
C2 0.032(2) 0.0309(19) 0.039(2) 0.0004(16) 0.0073(18) 0.0101(18)
C3 0.034(2) 0.0283(18) 0.0277(17) -0.0019(14) -0.0002(16) 0.0112(17)
C4 0.030(2) 0.0330(19) 0.0313(18) 0.0019(15) -0.0015(16) 0.0034(18)
C5 0.036(2) 0.040(2) 0.038(2) -0.0052(16) -0.0036(17) 0.0135(19)
C6 0.037(2) 0.0287(19) 0.0285(18) -0.0048(14) -0.0033(17) 0.0138(18)
C7 0.058(3) 0.033(2) 0.041(2) 0.0096(16) 0.010(2) 0.017(2)
C8 0.055(3) 0.044(2) 0.039(2) 0.0105(17) 0.017(2) 0.022(2)
C9 0.034(2) 0.033(2) 0.0286(18) -0.0040(15) -0.0011(17) 0.0162(19)
C10 0.037(2) 0.0292(19) 0.046(2) -0.0029(16) 0.0012(19) 0.0076(19)
C11 0.039(3) 0.038(2) 0.047(2) -0.0022(17) 0.0089(19) 0.010(2)
C12 0.031(2) 0.0277(19) 0.037(2) 0.0006(15) 0.0007(17) 0.0114(18)
C13 0.036(2) 0.0244(17) 0.0263(17) -0.0067(13) 0.0025(16) 0.0093(17)
C14 0.047(3) 0.0334(19) 0.0306(19) 0.0022(15) 0.0010(18) 0.018(2)
C15 0.052(3) 0.040(2) 0.0248(18) -0.0018(15) -0.0025(18) 0.019(2)
C16 0.034(2) 0.0266(18) 0.0298(18) -0.0019(14) 0.0081(16) 0.0078(17)
C17 0.032(2) 0.0304(19) 0.0315(18) -0.0004(15) -0.0045(16) 0.0120(17)
C18 0.036(2) 0.0314(19) 0.0243(17) -0.0005(14) 0.0029(16) 0.0092(18)
C19 0.034(2) 0.0309(19) 0.0338(19) 0.0013(15) -0.0008(17) 0.0129(18)
C20 0.037(2) 0.0326(19) 0.0359(19) -0.0004(15) -0.0001(18) 0.0119(19)
C21 0.037(2) 0.0284(18) 0.0349(19) -0.0017(15) 0.0021(17) 0.0092(18)
C22 0.038(2) 0.0302(19) 0.047(2) -0.0039(16) 0.0036(19) 0.0138(19)
C23 0.044(3) 0.039(2) 0.040(2) -0.0027(17) -0.0007(19) 0.013(2)
C24 0.041(3) 0.042(2) 0.047(2) -0.0019(18) 0.0035(19) 0.020(2)
C25 0.046(3) 0.042(2) 0.043(2) -0.0065(17) 0.0033(19) 0.017(2)
C26 0.060(3) 0.040(2) 0.046(2) -0.0084(18) -0.003(2) 0.024(2)
C27 0.053(3) 0.056(2) 0.044(2) 0.0070(19) 0.008(2) 0.025(2)
C28 0.079(4) 0.066(3) 0.062(3) 0.003(2) 0.010(3) 0.045(3)

loop_
_atom_type_symbol
_atom_type_description
_atom_type_scat_dispersion_real
_atom_type_scat_dispersion_imag
_atom_type_scat_source
C C 0.0033 0.0016 'International Tables Vol C Tables 4.2.6.8 and 6.1.1.4'
H H 0.0000 0.0000 'International Tables Vol C Tables 4.2.6.8 and 6.1.1.4'
N N 0.0061 0.0033 'International Tables Vol C Tables 4.2.6.8 and 6.1.1.4'
O O 0.0106 0.0060 'International Tables Vol C Tables 4.2.6.8 and 6.1.1.4'

loop_
_geom_angle_atom_site_label_1
_geom_angle_atom_site_label_2
_geom_angle_atom_site_label_3
_geom_angle
_geom_angle_site_symmetry_1
_geom_angle_site_symmetry_3
_geom_angle_publ_flag
C12 O2 C9 120.5(2) . . ?
C16 O4 C19 118.4(2) . . ?
C4 N1 C6 125.1(3) . . ?
O1 C2 C3 123.0(3) . . ?
O1 C2 C1 120.0(3) . . ?
C3 C2 C1 117.0(3) . . ?
C4 C3 C2 124.0(3) . . ?
N1 C4 C3 122.0(3) . . ?
N1 C4 C5 117.0(3) . . ?
C3 C4 C5 120.9(3) . . ?
C11 C6 C7 119.0(3) . . ?
C11 C6 N1 121.5(3) . . ?
C7 C6 N1 119.5(3) . . ?
C6 C7 C8 120.4(3) . . ?
C9 C8 C7 119.7(4) . . ?
C8 C9 C10 120.8(3) . . ?
C8 C9 O2 115.5(3) . . ?
C10 C9 O2 123.5(3) . . ?
C9 C10 C11 118.4(3) . . ?
C6 C11 C10 121.7(4) . . ?
O3 C12 O2 123.1(3) . . ?
O3 C12 C13 126.2(3) . . ?
O2 C12 C13 110.7(3) . . ?
C18 C13 C14 118.6(3) . . ?
C18 C13 C12 119.0(3) . . ?
C14 C13 C12 122.3(3) . . ?
C15 C14 C13 120.8(3) . . ?
C14 C15 C16 120.4(3) . . ?
O4 C16 C17 124.8(3) . . ?
O4 C16 C15 115.2(3) . . ?
C17 C16 C15 120.0(3) . . ?
C16 C17 C18 118.7(3) . . ?
C13 C18 C17 121.5(3) . . ?
O4 C19 C20 107.2(2) . . ?
C19 C20 C21 113.3(3) . . ?
C22 C21 C20 112.9(3) . . ?
C21 C22 C23 115.5(3) . . ?
C24 C23 C22 113.8(3) . . ?
C25 C24 C23 115.4(3) . . ?
C24 C25 C26 113.6(3) . . ?
C27 C26 C25 115.2(3) . . ?
C26 C27 C28 113.4(3) . . ?

loop_
_geom_bond_atom_site_label_1
_geom_bond_atom_site_label_2
_geom_bond_distance
_geom_bond_site_symmetry_2
_geom_bond_publ_flag
O1 C2 1.236(4) . ?
O2 C12 1.365(4) . ?
O2 C9 1.410(4) . ?
O3 C12 1.203(3) . ?
O4 C16 1.352(4) . ?
O4 C19 1.448(4) . ?
N1 C4 1.343(4) . ?
N1 C6 1.438(4) . ?
C1 C2 1.510(4) . ?
C2 C3 1.439(4) . ?
C3 C4 1.363(4) . ?
C4 C5 1.501(4) . ?
C6 C11 1.366(4) . ?
C6 C7 1.370(5) . ?
C7 C8 1.379(5) . ?
C8 C9 1.369(4) . ?
C9 C10 1.371(4) . ?
C10 C11 1.382(4) . ?
C12 C13 1.471(4) . ?
C13 C18 1.385(4) . ?
C13 C14 1.391(4) . ?
C14 C15 1.361(4) . ?
C15 C16 1.398(4) . ?
C16 C17 1.385(4) . ?
C17 C18 1.392(4) . ?
C19 C20 1.493(4) . ?
C20 C21 1.518(4) . ?
C21 C22 1.513(4) . ?
C22 C23 1.515(4) . ?
C23 C24 1.508(4) . ?
C24 C25 1.502(4) . ?
C25 C26 1.526(4) . ?
C26 C27 1.489(5) . ?
C27 C28 1.513(5) . ?

loop_
_cod_related_entry_id
_cod_related_entry_database
_cod_related_entry_code
1 ChemSpider 30653717
